data_4509515
loop_
_publ_author_name
'Boldog, Ishtvan'
'Daran, Jean-Claude'
'Chernega, Alexander N.'
'Rusanov, Eduard B.'
'Krautscheid, Harald'
'Domasevitch, Konstantin V.'

_publ_section_title
;
 Hydrogen Bonding Patterns and Supramolecular Structure of
 4,4&#x2032;-Bipyrazolium Salts
;
_journal_issue 6
_journal_name_full 'Crystal Growth &amp; Design'
_journal_page_first 2895
_journal_paper_doi 10.1021/cg9002109
_journal_volume 9
_journal_year 2009
_chemical_formula_moiety 'C10 H16 N4, Cl8 Re2, 2(H2 O)'
_chemical_formula_sum 'C10 H20 Cl8 N4 O2 Re2'
_chemical_formula_weight 884.30
_chemical_name_systematic
;
3,3',5,5'-Tetramethyl-4,4'-bipyrazolium octachlorodirhenate(III), Dihydrate
;
_space_group_IT_number 130
_space_group_name_Hall '-P 4a 2ac'
_symmetry_cell_setting tetragonal
_symmetry_Int_Tables_number 130
_symmetry_space_group_name_Hall '-P 4a 2ac'
_symmetry_space_group_name_H-M 'P 4/n c c :2'
_atom_sites_solution_hydrogens geom
_atom_sites_solution_primary direct
_atom_sites_solution_secondary difmap
_audit_creation_method SHELXL-97
_cell_angle_alpha 90.00
_cell_angle_beta 90.00
_cell_angle_gamma 90.00
_cell_formula_units_Z 4
_cell_length_a 11.0058(5)
_cell_length_b 11.0058(5)
_cell_length_c 20.8311(11)
_cell_measurement_reflns_used 11400
_cell_measurement_temperature 223(2)
_cell_measurement_theta_max 27.87
_cell_measurement_theta_min 6.42
_cell_volume 2523.2(2)
_computing_cell_refinement 'SAINT-NT (Bruker, 1999)'
_computing_data_collection 'SMART-NT (Bruker, 1998)'
_computing_data_reduction 'SAINT-NT (Bruker, 1999)'
_computing_molecular_graphics 'Diamond 2.1e (Brandenburg, 1999)'
_computing_publication_material 'WinGX 1.700.00 (Farrugia, 1999)'
_computing_structure_refinement 'SHELXL-97 (Sheldrick, 1997)'
_computing_structure_solution 'SHELXS-97 (Sheldrick, 1997)'
_diffrn_ambient_temperature 223(2)
_diffrn_measured_fraction_theta_full 0.983
_diffrn_measured_fraction_theta_max 0.983
_diffrn_measurement_device_type 'Siemens SMART CCD area-detector diffractometer'
_diffrn_measurement_method '\w scans'
_diffrn_radiation_monochromator graphite
_diffrn_radiation_source 'fine-focus sealed tube'
_diffrn_radiation_type MoK\a
_diffrn_radiation_wavelength 0.71073
_diffrn_reflns_av_R_equivalents 0.0531
_diffrn_reflns_av_sigmaI/netI 0.0218
_diffrn_reflns_limit_h_max 12
_diffrn_reflns_limit_h_min -13
_diffrn_reflns_limit_k_max 14
_diffrn_reflns_limit_k_min -6
_diffrn_reflns_limit_l_max 27
_diffrn_reflns_limit_l_min -27
_diffrn_reflns_number 11400
_diffrn_reflns_theta_full 27.87
_diffrn_reflns_theta_max 27.87
_diffrn_reflns_theta_min 6.42
_diffrn_standards_decay_% 0
_exptl_absorpt_coefficient_mu 10.446
_exptl_absorpt_correction_T_max 0.31733
_exptl_absorpt_correction_T_min 0.19221
_exptl_absorpt_correction_type empirical
_exptl_absorpt_process_details 'SADABS (Sheldrick, 1996)'
_exptl_crystal_colour dark-green
_exptl_crystal_density_diffrn 2.328
_exptl_crystal_density_method 'not measured'
_exptl_crystal_description prism
_exptl_crystal_F_000 1640
_exptl_crystal_size_max 0.16
_exptl_crystal_size_mid 0.15
_exptl_crystal_size_min 0.11
_refine_diff_density_max 1.469
_refine_diff_density_min -0.879
_refine_diff_density_rms 0.119
_refine_ls_extinction_method none
_refine_ls_goodness_of_fit_ref 1.088
_refine_ls_hydrogen_treatment mixed
_refine_ls_matrix_type full
_refine_ls_number_parameters 70
_refine_ls_number_reflns 1493
_refine_ls_number_restraints 0
_refine_ls_restrained_S_all 1.088
_refine_ls_R_factor_all 0.0452
_refine_ls_R_factor_gt 0.0302
_refine_ls_shift/su_max 0.001
_refine_ls_shift/su_mean 0.000
_refine_ls_structure_factor_coef Fsqd
_refine_ls_weighting_details 'w=1/[\s^2^(Fo^2^)+(0.0337P)^2^+4.7807P] where P=(Fo^2^+2Fc^2^)/3'
_refine_ls_weighting_scheme calc
_refine_ls_wR_factor_gt 0.0702
_refine_ls_wR_factor_ref 0.0759
_reflns_number_gt 1123
_reflns_number_total 1493
_reflns_threshold_expression >2sigma(I)
_cod_data_source_file cg9002109sup1.cif
_cod_data_source_block (16)
_cod_depositor_comments
;
The following automatic conversions were performed:

'_symmetry_cell_setting' value 'Tetragonal' changed to 'tetragonal'
according to /home/saulius/struct/CIF-dictionaries/cif_core.dic
dictionary named 'cif_core.dic' version 2.4.2 from 2011-04-26.

Automatic conversion script
Id: cif_fix_values 1891 2012-01-12 08:04:46Z andrius 
;
_cod_original_sg_symbol_H-M 'P 4/ncc'
_cod_database_code 4509515

loop_
_symmetry_equiv_pos_as_xyz
'x, y, z'
'-x+1/2, -y+1/2, z'
'-y+1/2, x, z'
'y, -x+1/2, z'
'-x, y+1/2, -z+1/2'
'x+1/2, -y, -z+1/2'
'y+1/2, x+1/2, -z+1/2'
'-y, -x, -z+1/2'
'-x, -y, -z'
'x-1/2, y-1/2, -z'
'y-1/2, -x, -z'
'-y, x-1/2, -z'
'x, -y-1/2, z-1/2'
'-x-1/2, y, z-1/2'
'-y-1/2, -x-1/2, z-1/2'
'y, x, z-1/2'

loop_
_atom_site_label
_atom_site_type_symbol
_atom_site_fract_x
_atom_site_fract_y
_atom_site_fract_z
_atom_site_U_iso_or_equiv
_atom_site_adp_type
_atom_site_occupancy
_atom_site_calc_flag
_atom_site_refinement_flags
Re1 Re 0.2500 0.2500 0.160020(18) 0.03784(14) Uani 1 d S
Re2 Re 0.2500 0.2500 0.266516(18) 0.03200(13) Uani 1 d S
Cl2 Cl 0.06519(11) 0.16013(11) 0.29324(6) 0.0458(3) Uani 1 d .
Cl1 Cl 0.06030(13) 0.16985(14) 0.13483(8) 0.0635(4) Uani 1 d .
O1 O -0.1207(3) 0.3793(3) 0.2500 0.0403(11) Uani 1 d S
N1 N -0.2240(4) 0.3048(4) 0.1352(2) 0.0469(12) Uani 1 d .
C1 C -0.2500 0.2500 0.0351(3) 0.0344(14) Uani 1 d S
C2 C -0.2058(5) 0.3405(5) 0.0752(2) 0.0416(11) Uani 1 d .
C3 C -0.1460(7) 0.4584(6) 0.0592(3) 0.0660(17) Uani 1 d .
H3A H -0.1736 0.4860 0.0180 0.079 Uiso 1 d R
H3B H -0.0594 0.4481 0.0581 0.079 Uiso 1 d R
H3C H -0.1652 0.5184 0.0911 0.079 Uiso 1 d R
H1 H -0.199(5) 0.322(5) 0.166(3) 0.046(17) Uiso 1 d .
H2 H -0.140(7) 0.453(7) 0.253(5) 0.12(3) Uiso 1 d .

loop_
_atom_site_aniso_label
_atom_site_aniso_U_11
_atom_site_aniso_U_22
_atom_site_aniso_U_33
_atom_site_aniso_U_23
_atom_site_aniso_U_13
_atom_site_aniso_U_12
Re1 0.03883(16) 0.03883(16) 0.0359(2) 0.000 0.000 0.000
Re2 0.02909(14) 0.02909(14) 0.0378(2) 0.000 0.000 0.000
Cl2 0.0351(6) 0.0376(6) 0.0647(8) 0.0053(6) 0.0124(6) -0.0015(5)
Cl1 0.0517(8) 0.0702(9) 0.0687(10) -0.0126(8) -0.0207(7) -0.0077(7)
O1 0.0440(16) 0.0440(16) 0.033(3) 0.0079(17) -0.0079(17) -0.003(2)
N1 0.064(3) 0.055(3) 0.0213(19) -0.007(2) -0.009(2) 0.005(2)
C1 0.041(3) 0.045(4) 0.017(3) 0.000 0.000 0.006(3)
C2 0.054(3) 0.050(3) 0.020(2) -0.003(2) -0.003(2) -0.001(2)
C3 0.099(5) 0.060(4) 0.039(3) -0.004(3) -0.009(3) -0.026(4)

loop_
_atom_type_symbol
_atom_type_description
_atom_type_scat_dispersion_real
_atom_type_scat_dispersion_imag
_atom_type_scat_source
C C 0.0033 0.0016 'International Tables Vol C Tables 4.2.6.8 and 6.1.1.4'
H H 0.0000 0.0000 'International Tables Vol C Tables 4.2.6.8 and 6.1.1.4'
N N 0.0061 0.0033 'International Tables Vol C Tables 4.2.6.8 and 6.1.1.4'
Cl Cl 0.1484 0.1585 'International Tables Vol C Tables 4.2.6.8 and 6.1.1.4'
Re Re -1.0185 7.2310 'International Tables Vol C Tables 4.2.6.8 and 6.1.1.4'
O O 0.0106 0.0060 'International Tables Vol C Tables 4.2.6.8 and 6.1.1.4'

loop_
_geom_angle_atom_site_label_1
_geom_angle_atom_site_label_2
_geom_angle_atom_site_label_3
_geom_angle
_geom_angle_site_symmetry_1
_geom_angle_site_symmetry_3
Re2 Re1 Cl1 103.04(4) . .
Re2 Re1 Cl1 103.04(4) . 4
Cl1 Re1 Cl1 87.083(19) . 4
Re2 Re1 Cl1 103.04(4) . 3
Cl1 Re1 Cl1 87.083(19) . 3
Cl1 Re1 Cl1 153.93(9) 4 3
Re2 Re1 Cl1 103.04(4) . 2
Cl1 Re1 Cl1 153.93(9) . 2
Cl1 Re1 Cl1 87.083(19) 4 2
Cl1 Re1 Cl1 87.083(19) 3 2
Re1 Re2 Cl2 103.83(3) . 2
Re1 Re2 Cl2 103.83(3) . 3
Cl2 Re2 Cl2 86.727(16) 2 3
Re1 Re2 Cl2 103.83(4) . .
Cl2 Re2 Cl2 152.35(7) 2 .
Cl2 Re2 Cl2 86.727(16) 3 .
Re1 Re2 Cl2 103.83(3) . 4
Cl2 Re2 Cl2 86.727(16) 2 4
Cl2 Re2 Cl2 152.35(7) 3 4
Cl2 Re2 Cl2 86.727(16) . 4
C2 N1 N1 109.4(3) . 2_455
C2 C1 C2 106.0(6) . 2_455
C2 C1 C1 127.0(3) . 11
C2 C1 C1 127.0(3) 2_455 11
N1 C2 C1 107.6(5) . .
N1 C2 C3 122.3(5) . .
C1 C2 C3 130.1(5) . .

loop_
_geom_bond_atom_site_label_1
_geom_bond_atom_site_label_2
_geom_bond_distance
_geom_bond_site_symmetry_2
Re1 Re2 2.2184(5) .
Re1 Cl1 2.3264(14) .
Re1 Cl1 2.3264(14) 4
Re1 Cl1 2.3265(14) 3
Re1 Cl1 2.3265(14) 2
Re2 Cl2 2.3292(11) 2
Re2 Cl2 2.3292(11) 3
Re2 Cl2 2.3292(11) .
Re2 Cl2 2.3292(11) 4
N1 C2 1.326(6) .
N1 N1 1.336(10) 2_455
C1 C2 1.388(6) .
C1 C2 1.388(6) 2_455
C1 C1 1.461(11) 11
C2 C3 1.493(8) .
